data_1562793
loop_
_publ_author_name
'Babo, Jean-Marie'
'Albrecht-Schmitt, Thomas E.'

_publ_section_title
;
 High temperature synthesis of two open-framework uranyl silicates with
 ten-ring channels: Cs2(UO2)2Si8O19 and Rb2(UO2)2Si5O13
;
_journal_name_full 'Journal of Solid State Chemistry'
_journal_page_first 186
_journal_page_last 190
_journal_paper_doi 10.1016/j.jssc.2012.07.048
_journal_volume 197
_journal_year 2013
_chemical_formula_moiety Cs2(UO2)2Si8O19
_chemical_formula_sum 'Cl0 Cs0.62 O7.08 Si2.46 Te0 U0.62'
_chemical_formula_weight 412.345
_chemical_name_common 'cesium uranyl silicate'
_space_group_IT_number 62
_space_group_name_Hall '-P 2ac 2n'
_space_group_name_H-M_alt 'P n m a'
_symmetry_cell_setting orthorhombic
_symmetry_space_group_name_H-M 'P n m a'
_atom_sites_solution_hydrogens geom
_atom_sites_solution_primary direct
_atom_sites_solution_secondary difmap
_audit_creation_method SHELXL-97
_cell_angle_alpha 90.00
_cell_angle_beta 90.00
_cell_angle_gamma 90.00
_cell_formula_units_Z 26
_cell_length_a 14.1955(2)
_cell_length_b 14.6274(2)
_cell_length_c 23.0639(4)
_cell_measurement_temperature 296(2)
_cell_volume 4789.06(13)
_computing_cell_refinement 'smart saint'
_computing_data_collection smart
_computing_data_reduction SAINT
_computing_molecular_graphics 'SHELXP-97 (Sheldrick, 1997)'
_computing_publication_material 'SHELXCIF-97 (Sheldrick, 2000)'
_computing_structure_refinement 'SHELXL-97 (Sheldrick, 2008)'
_computing_structure_solution 'SHELXS-97 (Sheldrick, 2008)'
_diffrn_ambient_temperature 296(2)
_diffrn_measured_fraction_theta_full 0.986
_diffrn_measured_fraction_theta_max 0.986
_diffrn_radiation_monochromator graphite
_diffrn_radiation_source 'fine-focus sealed tube'
_diffrn_radiation_type MoK\a
_diffrn_radiation_wavelength 0.71073
_diffrn_reflns_av_R_equivalents 0.0495
_diffrn_reflns_av_sigmaI/netI 0.0272
_diffrn_reflns_limit_h_max 17
_diffrn_reflns_limit_h_min -17
_diffrn_reflns_limit_k_max 19
_diffrn_reflns_limit_k_min -19
_diffrn_reflns_limit_l_max 29
_diffrn_reflns_limit_l_min -29
_diffrn_reflns_number 69253
_diffrn_reflns_theta_full 27.52
_diffrn_reflns_theta_max 27.52
_diffrn_reflns_theta_min 1.68
_exptl_absorpt_coefficient_mu 17.003
_exptl_crystal_colour 'pale yellow'
_exptl_crystal_density_diffrn 3.702
_exptl_crystal_density_method 'not measured'
_exptl_crystal_description lath
_exptl_crystal_F_000 4720
_exptl_crystal_size_max 0.06
_exptl_crystal_size_mid 0.04
_exptl_crystal_size_min 0.035
_refine_diff_density_max 2.137
_refine_diff_density_min -1.467
_refine_diff_density_rms 0.200
_refine_ls_extinction_coef 0.000023(4)
_refine_ls_extinction_expression Fc^*^=kFc[1+0.001xFc^2^\l^3^/sin(2\q)]^-1/4^
_refine_ls_extinction_method SHELXL
_refine_ls_goodness_of_fit_ref 0.991
_refine_ls_hydrogen_treatment mixed
_refine_ls_matrix_type full
_refine_ls_number_parameters 341
_refine_ls_number_reflns 5648
_refine_ls_number_restraints 0
_refine_ls_restrained_S_all 0.991
_refine_ls_R_factor_all 0.0521
_refine_ls_R_factor_gt 0.0267
_refine_ls_shift/su_max 0.001
_refine_ls_shift/su_mean 0.000
_refine_ls_structure_factor_coef Fsqd
_refine_ls_weighting_details 'calc w=1/[\s^2^(Fo^2^)+(0.0236P)^2^+29.6774P] where P=(Fo^2^+2Fc^2^)/3'
_refine_ls_weighting_scheme calc
_refine_ls_wR_factor_gt 0.0571
_refine_ls_wR_factor_ref 0.0666
_reflns_number_gt 3863
_reflns_number_total 5648
_reflns_threshold_expression >2sigma(I)
_cod_data_source_file JSSC-2013-197-186.cif
_cod_data_source_block Cs2(UO2)2Si8O19
_cod_original_sg_symbol_H-M pnma
_cod_database_code 1562793

loop_
_symmetry_equiv_pos_as_xyz
'x, y, z'
'-x+1/2, -y, z+1/2'
'-x, y+1/2, -z'
'x+1/2, -y+1/2, -z+1/2'
'-x, -y, -z'
'x-1/2, y, -z-1/2'
'x, -y-1/2, z'
'-x-1/2, y-1/2, z-1/2'

loop_
_atom_site_label
_atom_site_type_symbol
_atom_site_fract_x
_atom_site_fract_y
_atom_site_fract_z
_atom_site_U_iso_or_equiv
_atom_site_adp_type
_atom_site_occupancy
_atom_site_symmetry_multiplicity
_atom_site_calc_flag
_atom_site_refinement_flags
_atom_site_disorder_assembly
_atom_site_disorder_group
U1 U 0.375647(17) 0.009355(13) 0.542916(8) 0.00839(6) Uani 1 1 d . . .
U2 U 0.125886(17) 0.000801(12) 0.461096(8) 0.00800(6) Uani 1 1 d . . .
Cs1 Cs -0.04189(4) 0.2500 0.44293(3) 0.02522(16) Uani 1 2 d S . .
Cs2 Cs 0.28843(4) 0.2500 0.44166(3) 0.02241(15) Uani 1 2 d S . .
Cs3 Cs -0.30731(7) 0.2500 0.53958(4) 0.0299(2) Uani 0.70 2 d SP . .
Cs4 Cs -0.42412(16) 0.2500 0.54167(8) 0.0301(5) Uani 0.33 2 d SP . .
Cs5 Cs 0.33894(18) 0.2500 0.65815(17) 0.0655(9) Uani 0.72 2 d SP . .
Cs6 Cs 0.3770(5) 0.2500 0.6562(4) 0.0525(17) Uani 0.25 2 d SP . .
Si1 Si 0.12462(12) 0.00271(9) 0.59793(7) 0.0077(3) Uani 1 1 d . . .
Si2 Si 0.37376(12) 0.00220(9) 0.40440(7) 0.0080(3) Uani 1 1 d . . .
Si3 Si -0.17651(12) 0.14286(11) 0.31027(7) 0.0099(4) Uani 1 1 d . . .
Si4 Si -0.32957(12) 0.14370(11) 0.68997(7) 0.0102(4) Uani 1 1 d . . .
Si5 Si 0.07207(12) 0.14480(11) 0.69261(7) 0.0101(4) Uani 1 1 d . . .
Si6 Si 0.42685(12) 0.14325(11) 0.30922(7) 0.0097(3) Uani 1 1 d . . .
Si7 Si 0.12814(12) -0.06616(10) 0.30869(6) 0.0113(3) Uani 1 1 d . . .
Si8 Si 0.37571(12) -0.05131(11) 0.69310(6) 0.0109(3) Uani 1 1 d . . .
O1 O 0.1213(3) 0.1235(3) 0.45982(17) 0.0181(10) Uani 1 1 d . . .
O2 O 0.3797(3) 0.1325(3) 0.54040(17) 0.0178(10) Uani 1 1 d . . .
O3 O 0.4622(3) -0.0023(3) 0.44718(19) 0.0160(10) Uani 1 1 d . . .
O4 O 0.2123(3) 0.0114(3) 0.55488(18) 0.0143(10) Uani 1 1 d . . .
O5 O 0.2882(3) 0.0115(3) 0.44883(18) 0.0147(10) Uani 1 1 d . . .
O6 O 0.0369(3) -0.0017(3) 0.55391(19) 0.0149(10) Uani 1 1 d . . .
O7 O 0.3753(3) 0.0881(3) 0.36056(17) 0.0174(9) Uani 1 1 d . . .
O8 O 0.3751(3) 0.0162(3) 0.63912(18) 0.0191(9) Uani 1 1 d . . .
O9 O 0.1275(3) -0.0900(3) 0.63669(17) 0.0168(9) Uani 1 1 d . . .
O10 O 0.3778(3) 0.1193(3) 0.24847(16) 0.0231(11) Uani 1 1 d . . .
O11 O 0.1217(3) 0.0878(3) 0.64211(17) 0.0206(10) Uani 1 1 d . . .
O12 O 0.1321(3) -0.1210(3) 0.46600(18) 0.0209(10) Uani 1 1 d . . .
O13 O 0.3712(3) -0.1125(3) 0.54457(17) 0.0205(10) Uani 1 1 d . . .
O14 O -0.3529(4) 0.2500 0.6775(3) 0.0165(14) Uani 1 2 d S . .
O15 O -0.3667(3) 0.0905(3) 0.63379(17) 0.0185(10) Uani 1 1 d . . .
O16 O 0.1026(4) 0.2500 0.6839(3) 0.0147(14) Uani 1 2 d S . .
O17 O 0.4119(4) 0.2500 0.3238(3) 0.0175(14) Uani 1 2 d S . .
O18 O -0.1646(5) 0.2500 0.3243(3) 0.0198(15) Uani 1 2 d S . .
O19 O -0.3871(3) 0.1110(3) 0.74580(17) 0.0231(12) Uani 1 1 d . . .
O20 O 0.1320(3) -0.0072(3) 0.36540(19) 0.0220(10) Uani 1 1 d . . .
O21 O 0.3805(4) 0.0051(3) 0.75204(18) 0.0367(15) Uani 1 1 d . . .
O22 O 0.5359(3) 0.1203(3) 0.3072(2) 0.0253(11) Uani 1 1 d . . .
O23 O -0.2841(3) 0.1169(3) 0.3046(2) 0.0272(11) Uani 1 1 d . . .
O24 O -0.0400(3) 0.1365(3) 0.6925(2) 0.0258(11) Uani 1 1 d . . .
O25 O 0.2195(3) -0.1317(3) 0.3003(2) 0.0287(12) Uani 1 1 d . . .

loop_
_atom_site_aniso_label
_atom_site_aniso_U_11
_atom_site_aniso_U_22
_atom_site_aniso_U_33
_atom_site_aniso_U_23
_atom_site_aniso_U_13
_atom_site_aniso_U_12
U1 0.00642(13) 0.01142(11) 0.00734(11) 0.00058(7) -0.00017(10) -0.00009(10)
U2 0.00595(13) 0.01104(11) 0.00700(11) -0.00044(7) -0.00010(11) -0.00004(9)
Cs1 0.0273(4) 0.0172(3) 0.0312(4) 0.000 -0.0102(3) 0.000
Cs2 0.0247(4) 0.0167(3) 0.0258(3) 0.000 0.0065(3) 0.000
Cs3 0.0472(6) 0.0205(4) 0.0221(5) 0.000 0.0017(4) 0.000
Cs4 0.0503(14) 0.0189(9) 0.0211(10) 0.000 -0.0013(9) 0.000
Cs5 0.0556(19) 0.0809(12) 0.0601(11) 0.000 0.0257(14) 0.000
Cs6 0.060(5) 0.063(3) 0.035(2) 0.000 0.008(3) 0.000
Si1 0.0058(8) 0.0114(7) 0.0060(7) 0.0004(5) -0.0007(8) 0.0007(7)
Si2 0.0073(8) 0.0104(7) 0.0062(7) -0.0009(5) -0.0010(8) -0.0015(7)
Si3 0.0120(10) 0.0083(8) 0.0094(8) 0.0017(6) 0.0005(7) -0.0004(7)
Si4 0.0137(9) 0.0080(8) 0.0090(8) -0.0013(6) 0.0017(7) -0.0001(7)
Si5 0.0109(10) 0.0093(8) 0.0102(8) -0.0011(6) -0.0016(7) -0.0017(7)
Si6 0.0110(10) 0.0089(8) 0.0092(8) 0.0013(6) -0.0003(7) 0.0016(7)
Si7 0.0109(9) 0.0145(8) 0.0084(7) -0.0001(6) 0.0000(7) 0.0004(8)
Si8 0.0104(9) 0.0150(7) 0.0073(7) -0.0001(6) 0.0006(7) 0.0005(8)
O1 0.016(3) 0.013(2) 0.025(2) -0.0019(17) 0.004(2) 0.000(2)
O2 0.020(3) 0.012(2) 0.021(2) 0.0012(17) -0.002(2) -0.0017(19)
O3 0.009(3) 0.029(3) 0.010(2) -0.0015(18) 0.0000(19) -0.0014(18)
O4 0.010(2) 0.026(2) 0.007(2) 0.0024(18) 0.0032(18) -0.0039(19)
O5 0.006(2) 0.029(2) 0.009(2) 0.0004(18) 0.0008(18) -0.0002(19)
O6 0.008(3) 0.025(3) 0.012(2) -0.0002(18) 0.0000(19) -0.0037(18)
O7 0.020(2) 0.015(2) 0.018(2) 0.0064(17) 0.005(2) 0.001(2)
O8 0.021(3) 0.025(2) 0.011(2) -0.0008(17) 0.000(2) -0.001(2)
O9 0.021(2) 0.015(2) 0.014(2) 0.0040(17) -0.005(2) 0.000(2)
O10 0.034(3) 0.022(2) 0.013(2) -0.0026(18) -0.0118(19) 0.003(3)
O11 0.027(3) 0.017(2) 0.017(2) -0.0094(18) 0.005(2) 0.000(2)
O12 0.028(3) 0.013(2) 0.022(2) 0.0040(17) 0.005(2) 0.001(2)
O13 0.025(3) 0.014(2) 0.022(2) 0.0006(17) -0.002(2) -0.003(2)
O14 0.019(4) 0.010(3) 0.020(3) 0.000 -0.001(3) 0.000
O15 0.025(3) 0.017(2) 0.014(2) -0.0067(17) 0.000(2) -0.002(2)
O16 0.010(4) 0.010(3) 0.024(3) 0.000 0.000(2) 0.000
O17 0.025(4) 0.008(3) 0.019(3) 0.000 0.008(3) 0.000
O18 0.028(4) 0.009(3) 0.023(4) 0.000 -0.006(3) 0.000
O19 0.040(3) 0.016(2) 0.014(2) 0.0015(17) 0.013(2) -0.005(2)
O20 0.022(3) 0.030(3) 0.014(2) -0.0041(18) 0.000(2) -0.001(2)
O21 0.066(5) 0.033(3) 0.012(3) -0.006(2) 0.002(2) -0.006(3)
O22 0.013(3) 0.023(3) 0.040(3) 0.006(2) 0.003(2) 0.006(2)
O23 0.014(3) 0.030(3) 0.037(3) 0.007(2) -0.004(2) -0.006(2)
O24 0.017(3) 0.021(2) 0.040(3) -0.002(2) -0.002(2) 0.000(2)
O25 0.010(3) 0.024(3) 0.052(3) -0.008(2) -0.006(2) 0.004(2)

loop_
_atom_type_symbol
_atom_type_description
_atom_type_scat_dispersion_real
_atom_type_scat_dispersion_imag
_atom_type_scat_source
O O 0.0106 0.0060 'International Tables Vol C Tables 4.2.6.8 and 6.1.1.4'
Si Si 0.0817 0.0704 'International Tables Vol C Tables 4.2.6.8 and 6.1.1.4'
Cl Cl 0.1484 0.1585 'International Tables Vol C Tables 4.2.6.8 and 6.1.1.4'
Te Te -0.5308 1.6751 'International Tables Vol C Tables 4.2.6.8 and 6.1.1.4'
Cs Cs -0.3680 2.1192 'International Tables Vol C Tables 4.2.6.8 and 6.1.1.4'
U U -9.6767 9.6646 'International Tables Vol C Tables 4.2.6.8 and 6.1.1.4'

loop_
_geom_angle_atom_site_label_1
_geom_angle_atom_site_label_2
_geom_angle_atom_site_label_3
_geom_angle
_geom_angle_site_symmetry_1
_geom_angle_site_symmetry_3
O13 U1 O2 179.36(18) . .
O13 U1 O8 91.33(17) . .
O2 U1 O8 89.28(16) . .
O13 U1 O3 89.34(18) . 5_656
O2 U1 O3 90.89(18) . 5_656
O8 U1 O3 84.65(16) . 5_656
O13 U1 O4 88.57(18) . .
O2 U1 O4 91.33(17) . .
O8 U1 O4 83.00(16) . .
O3 U1 O4 167.42(14) 5_656 .
O13 U1 O5 90.78(17) . .
O2 U1 O5 88.61(16) . .
O8 U1 O5 149.86(15) . .
O3 U1 O5 125.44(15) 5_656 .
O4 U1 O5 67.00(15) . .
O13 U1 O3 88.20(17) . .
O2 U1 O3 91.35(16) . .
O8 U1 O3 151.11(15) . .
O3 U1 O3 66.46(17) 5_656 .
O4 U1 O3 125.85(14) . .
O5 U1 O3 59.02(14) . .
O13 U1 Si2 89.34(13) . .
O2 U1 Si2 90.05(13) . .
O8 U1 Si2 179.04(12) . .
O3 U1 Si2 96.05(11) 5_656 .
O4 U1 Si2 96.33(11) . .
O5 U1 Si2 29.41(10) . .
O3 U1 Si2 29.61(10) . .
O13 U1 U2 87.01(14) . .
O2 U1 U2 92.55(13) . .
O8 U1 U2 117.88(12) . .
O3 U1 U2 157.23(11) 5_656 .
O4 U1 U2 34.90(10) . .
O5 U1 U2 32.29(9) . .
O3 U1 U2 90.95(10) . .
Si2 U1 U2 61.46(3) . .
O13 U1 U1 88.50(14) . 5_656
O2 U1 U1 91.35(13) . 5_656
O8 U1 U1 119.56(12) . 5_656
O3 U1 U1 34.91(11) 5_656 5_656
O4 U1 U1 157.31(10) . 5_656
O5 U1 U1 90.55(9) . 5_656
O3 U1 U1 31.55(10) . 5_656
Si2 U1 U1 61.15(3) . 5_656
U2 U1 U1 122.452(8) . 5_656
O13 U1 Cs4 30.47(13) . 5_556
O2 U1 Cs4 149.02(13) . 5_556
O8 U1 Cs4 119.40(11) . 5_556
O3 U1 Cs4 81.21(11) 5_656 5_556
O4 U1 Cs4 102.86(11) . 5_556
O5 U1 Cs4 72.44(10) . 5_556
O3 U1 Cs4 58.00(11) . 5_556
Si2 U1 Cs4 61.41(3) . 5_556
U2 U1 Cs4 84.33(3) . 5_556
U1 U1 Cs4 65.29(3) 5_656 5_556
O13 U1 Cs3 29.64(13) . 5_556
O2 U1 Cs3 149.73(13) . 5_556
O8 U1 Cs3 118.35(11) . 5_556
O3 U1 Cs3 103.05(11) 5_656 5_556
O4 U1 Cs3 80.87(11) . 5_556
O5 U1 Cs3 61.37(10) . 5_556
O3 U1 Cs3 70.64(10) . 5_556
Si2 U1 Cs3 62.15(3) . 5_556
U2 U1 Cs3 64.598(13) . 5_556
U1 U1 Cs3 85.519(14) 5_656 5_556
Cs4 U1 Cs3 22.04(3) 5_556 5_556
O12 U2 O1 177.21(19) . .
O12 U2 O20 90.49(17) . .
O1 U2 O20 92.17(17) . .
O12 U2 O5 91.48(18) . .
O1 U2 O5 88.09(17) . .
O20 U2 O5 81.00(16) . .
O12 U2 O6 93.64(18) . 5_556
O1 U2 O6 87.51(17) . 5_556
O20 U2 O6 83.75(16) . 5_556
O5 U2 O6 163.95(14) . 5_556
O12 U2 O6 87.49(17) . .
O1 U2 O6 90.58(16) . .
O20 U2 O6 151.45(16) . .
O5 U2 O6 127.50(14) . .
O6 U2 O6 67.99(17) 5_556 .
O12 U2 O4 89.01(17) . .
O1 U2 O4 88.28(16) . .
O20 U2 O4 148.25(15) . .
O5 U2 O4 67.29(15) . .
O6 U2 O4 127.96(15) 5_556 .
O6 U2 O4 60.22(14) . .
O12 U2 Si1 86.90(13) . .
O1 U2 Si1 90.42(13) . .
O20 U2 Si1 176.83(12) . .
O5 U2 Si1 97.28(11) . .
O6 U2 Si1 98.19(11) 5_556 .
O6 U2 Si1 30.24(10) . .
O4 U2 Si1 30.02(10) . .
O12 U2 U2 90.56(14) . 5_556
O1 U2 U2 88.91(13) . 5_556
O20 U2 U2 118.83(12) . 5_556
O5 U2 U2 160.05(10) . 5_556
O6 U2 U2 35.18(11) 5_556 5_556
O6 U2 U2 32.81(10) . 5_556
O4 U2 U2 92.91(10) . 5_556
Si1 U2 U2 63.02(3) . 5_556
O12 U2 U1 87.58(15) . .
O1 U2 U1 90.48(13) . .
O20 U2 U1 115.84(12) . .
O5 U2 U1 35.04(10) . .
O6 U2 U1 160.38(11) 5_556 .
O6 U2 U1 92.53(10) . .
O4 U2 U1 32.43(10) . .
Si1 U2 U1 62.30(3) . .
U2 U2 U1 125.307(8) 5_556 .
O12 U2 Cs2 144.89(14) . .
O1 U2 Cs2 34.69(13) . .
O20 U2 Cs2 85.44(11) . .
O5 U2 Cs2 53.43(11) . .
O6 U2 Cs2 120.42(11) 5_556 .
O6 U2 Cs2 111.80(10) . .
O4 U2 Cs2 77.04(10) . .
Si1 U2 Cs2 95.68(3) . .
U2 U2 Cs2 121.784(10) 5_556 .
U1 U2 Cs2 63.448(9) . .
O12 U2 Cs1 149.71(15) . .
O1 U2 Cs1 31.37(14) . .
O20 U2 Cs1 88.26(11) . .
O5 U2 Cs1 118.14(11) . .
O6 U2 Cs1 56.15(11) 5_556 .
O6 U2 Cs1 79.51(10) . .
O4 U2 Cs1 107.43(10) . .
Si1 U2 Cs1 94.89(3) . .
U2 U2 Cs1 63.978(10) 5_556 .
U1 U2 Cs1 119.962(9) . .
Cs2 U2 Cs1 65.129(10) . .
O1 Cs1 O1 76.43(16) 7_565 .
O1 Cs1 O12 81.67(12) 7_565 3_556
O1 Cs1 O12 127.47(11) . 3_556
O1 Cs1 O12 127.46(11) 7_565 5_556
O1 Cs1 O12 81.67(12) . 5_556
O12 Cs1 O12 75.00(16) 3_556 5_556
O1 Cs1 O9 144.89(11) 7_565 5_556
O1 Cs1 O9 85.23(11) . 5_556
O12 Cs1 O9 132.39(11) 3_556 5_556
O12 Cs1 O9 77.73(11) 5_556 5_556
O1 Cs1 O9 85.23(11) 7_565 3_556
O1 Cs1 O9 144.89(11) . 3_556
O12 Cs1 O9 77.73(11) 3_556 3_556
O12 Cs1 O9 132.39(11) 5_556 3_556
O9 Cs1 O9 93.50(14) 5_556 3_556
O1 Cs1 O18 121.73(11) 7_565 .
O1 Cs1 O18 121.73(11) . .
O12 Cs1 O18 110.47(12) 3_556 .
O12 Cs1 O18 110.47(12) 5_556 .
O9 Cs1 O18 46.76(7) 5_556 .
O9 Cs1 O18 46.76(7) 3_556 .
O1 Cs1 O6 50.51(10) 7_565 3_556
O1 Cs1 O6 126.93(11) . 3_556
O12 Cs1 O6 52.11(10) 3_556 3_556
O12 Cs1 O6 127.08(11) 5_556 3_556
O9 Cs1 O6 138.32(10) 5_556 3_556
O9 Cs1 O6 44.82(10) 3_556 3_556
O18 Cs1 O6 91.56(7) . 3_556
O1 Cs1 O6 126.93(11) 7_565 5_556
O1 Cs1 O6 50.51(10) . 5_556
O12 Cs1 O6 127.08(11) 3_556 5_556
O12 Cs1 O6 52.11(10) 5_556 5_556
O9 Cs1 O6 44.82(10) 5_556 5_556
O9 Cs1 O6 138.32(10) 3_556 5_556
O18 Cs1 O6 91.56(7) . 5_556
O6 Cs1 O6 176.81(14) 3_556 5_556
O1 Cs1 Si3 136.41(8) 7_565 .
O1 Cs1 Si3 103.37(8) . .
O12 Cs1 Si3 124.67(9) 3_556 .
O12 Cs1 Si3 94.81(9) 5_556 .
O9 Cs1 Si3 23.30(7) 5_556 .
O9 Cs1 Si3 70.24(7) 3_556 .
O18 Cs1 Si3 23.49(2) . .
O6 Cs1 Si3 115.04(7) 3_556 .
O6 Cs1 Si3 68.08(7) 5_556 .
O1 Cs1 Si3 103.38(8) 7_565 7_565
O1 Cs1 Si3 136.41(8) . 7_565
O12 Cs1 Si3 94.81(8) 3_556 7_565
O12 Cs1 Si3 124.67(9) 5_556 7_565
O9 Cs1 Si3 70.24(7) 5_556 7_565
O9 Cs1 Si3 23.30(7) 3_556 7_565
O18 Cs1 Si3 23.49(2) . 7_565
O6 Cs1 Si3 68.08(7) 3_556 7_565
O6 Cs1 Si3 115.04(7) 5_556 7_565
Si3 Cs1 Si3 46.96(5) . 7_565
O1 Cs1 Si1 146.27(8) 7_565 5_556
O1 Cs1 Si1 71.69(8) . 5_556
O12 Cs1 Si1 127.03(9) 3_556 5_556
O12 Cs1 Si1 58.31(8) 5_556 5_556
O9 Cs1 Si1 22.97(7) 5_556 5_556
O9 Cs1 Si1 115.36(8) 3_556 5_556
O18 Cs1 Si1 69.07(3) . 5_556
O6 Cs1 Si1 159.42(7) 3_556 5_556
O6 Cs1 Si1 23.75(7) 5_556 5_556
Si3 Cs1 Si1 45.92(3) . 5_556
Si3 Cs1 Si1 92.43(3) 7_565 5_556
O1 Cs2 O1 75.04(16) . 7_565
O1 Cs2 O2 123.85(11) . 7_565
O1 Cs2 O2 83.61(11) 7_565 7_565
O1 Cs2 O2 83.61(11) . .
O1 Cs2 O2 123.84(11) 7_565 .
O2 Cs2 O2 66.54(15) 7_565 .
O1 Cs2 O17 122.63(11) . .
O1 Cs2 O17 122.63(11) 7_565 .
O2 Cs2 O17 112.73(12) 7_565 .
O2 Cs2 O17 112.73(12) . .
O1 Cs2 O7 144.79(11) . 7_565
O1 Cs2 O7 86.11(10) 7_565 7_565
O2 Cs2 O7 82.06(10) 7_565 7_565
O2 Cs2 O7 131.21(11) . 7_565
O17 Cs2 O7 46.60(7) . 7_565
O1 Cs2 O7 86.11(10) . .
O1 Cs2 O7 144.79(11) 7_565 .
O2 Cs2 O7 131.22(11) 7_565 .
O2 Cs2 O7 82.06(10) . .
O17 Cs2 O7 46.60(7) . .
O7 Cs2 O7 93.19(14) 7_565 .
O1 Cs2 O5 126.94(11) . 7_565
O1 Cs2 O5 52.00(10) 7_565 7_565
O2 Cs2 O5 54.41(10) 7_565 7_565
O2 Cs2 O5 120.93(10) . 7_565
O17 Cs2 O5 92.31(7) . 7_565
O7 Cs2 O5 45.72(10) 7_565 7_565
O7 Cs2 O5 138.87(10) . 7_565
O1 Cs2 O5 52.00(10) . .
O1 Cs2 O5 126.94(11) 7_565 .
O2 Cs2 O5 120.93(10) 7_565 .
O2 Cs2 O5 54.41(10) . .
O17 Cs2 O5 92.31(7) . .
O7 Cs2 O5 138.87(10) 7_565 .
O7 Cs2 O5 45.72(10) . .
O5 Cs2 O5 174.57(14) 7_565 .
O1 Cs2 Si2 73.04(8) . .
O1 Cs2 Si2 146.65(8) 7_565 .
O2 Cs2 Si2 122.62(8) 7_565 .
O2 Cs2 Si2 61.57(8) . .
O17 Cs2 Si2 69.39(3) . .
O7 Cs2 Si2 115.43(7) 7_565 .
O7 Cs2 Si2 23.78(7) . .
O5 Cs2 Si2 159.23(8) 7_565 .
O5 Cs2 Si2 23.99(7) . .
O1 Cs2 Si2 146.65(8) . 7_565
O1 Cs2 Si2 73.04(8) 7_565 7_565
O2 Cs2 Si2 61.57(8) 7_565 7_565
O2 Cs2 Si2 122.62(8) . 7_565
O17 Cs2 Si2 69.39(3) . 7_565
O7 Cs2 Si2 23.78(7) 7_565 7_565
O7 Cs2 Si2 115.43(7) . 7_565
O5 Cs2 Si2 23.99(7) 7_565 7_565
O5 Cs2 Si2 159.23(8) . 7_565
Si2 Cs2 Si2 135.44(5) . 7_565
O1 Cs2 Si6 137.33(8) . 7_565
O1 Cs2 Si6 104.73(8) 7_565 7_565
O2 Cs2 Si6 98.00(8) 7_565 7_565
O2 Cs2 Si6 124.92(8) . 7_565
O17 Cs2 Si6 23.26(2) . 7_565
O7 Cs2 Si6 23.34(7) 7_565 7_565
O7 Cs2 Si6 69.86(7) . 7_565
O5 Cs2 Si6 69.06(7) 7_565 7_565
O5 Cs2 Si6 115.57(7) . 7_565
Si2 Cs2 Si6 92.42(3) . 7_565
Si2 Cs2 Si6 46.48(3) 7_565 7_565
Cs4 Cs3 O13 73.18(10) . 5_556
Cs4 Cs3 O13 73.18(10) . 3_556
O13 Cs3 O13 86.40(16) 5_556 3_556
Cs4 Cs3 O12 142.82(8) . 3_556
O13 Cs3 O12 129.19(12) 5_556 3_556
O13 Cs3 O12 78.75(12) 3_556 3_556
Cs4 Cs3 O12 142.82(8) . 5_556
O13 Cs3 O12 78.75(12) 5_556 5_556
O13 Cs3 O12 129.19(12) 3_556 5_556
O12 Cs3 O12 74.31(16) 3_556 5_556
Cs4 Cs3 O14 76.85(13) . .
O13 Cs3 O14 125.86(10) 5_556 .
O13 Cs3 O14 125.86(10) 3_556 .
O12 Cs3 O14 101.47(11) 3_556 .
O12 Cs3 O14 101.47(11) 5_556 .
Cs4 Cs3 O15 74.06(9) . .
O13 Cs3 O15 82.65(11) 5_556 .
O13 Cs3 O15 147.20(12) 3_556 .
O12 Cs3 O15 131.13(11) 3_556 .
O12 Cs3 O15 78.66(11) 5_556 .
O14 Cs3 O15 45.84(7) . .
Cs4 Cs3 O15 74.06(9) . 7_565
O13 Cs3 O15 147.20(12) 5_556 7_565
O13 Cs3 O15 82.65(11) 3_556 7_565
O12 Cs3 O15 78.66(11) 3_556 7_565
O12 Cs3 O15 131.13(11) 5_556 7_565
O14 Cs3 O15 45.84(7) . 7_565
O15 Cs3 O15 90.04(14) . 7_565
Cs4 Cs3 Si4 83.74(7) . 7_565
O13 Cs3 Si4 148.66(9) 5_556 7_565
O13 Cs3 Si4 107.21(8) 3_556 7_565
O12 Cs3 Si4 81.79(8) 3_556 7_565
O12 Cs3 Si4 110.46(8) 5_556 7_565
O14 Cs3 Si4 24.82(3) . 7_565
O15 Cs3 Si4 70.61(7) . 7_565
O15 Cs3 Si4 24.66(7) 7_565 7_565
Cs4 Cs3 Si4 83.73(7) . .
O13 Cs3 Si4 107.22(8) 5_556 .
O13 Cs3 Si4 148.66(9) 3_556 .
O12 Cs3 Si4 110.46(8) 3_556 .
O12 Cs3 Si4 81.79(8) 5_556 .
O14 Cs3 Si4 24.82(3) . .
O15 Cs3 Si4 24.66(7) . .
O15 Cs3 Si4 70.61(7) 7_565 .
Si4 Cs3 Si4 48.12(5) 7_565 .
Cs4 Cs3 Si2 75.89(4) . 3_556
O13 Cs3 Si2 140.16(9) 5_556 3_556
O13 Cs3 Si2 60.78(8) 3_556 3_556
O12 Cs3 Si2 69.26(8) 3_556 3_556
O12 Cs3 Si2 138.94(9) 5_556 3_556
O14 Cs3 Si2 68.80(3) . 3_556
O15 Cs3 Si2 112.17(8) . 3_556
O15 Cs3 Si2 22.97(7) 7_565 3_556
Si4 Cs3 Si2 46.71(3) 7_565 3_556
Si4 Cs3 Si2 93.58(4) . 3_556
Cs4 Cs3 Si2 75.89(4) . 5_556
O13 Cs3 Si2 60.78(8) 5_556 5_556
O13 Cs3 Si2 140.16(9) 3_556 5_556
O12 Cs3 Si2 138.94(9) 3_556 5_556
O12 Cs3 Si2 69.26(8) 5_556 5_556
O14 Cs3 Si2 68.80(3) . 5_556
O15 Cs3 Si2 22.97(7) . 5_556
O15 Cs3 Si2 112.17(8) 7_565 5_556
Si4 Cs3 Si2 93.58(4) 7_565 5_556
Si4 Cs3 Si2 46.72(3) . 5_556
Si2 Cs3 Si2 133.12(5) 3_556 5_556
Cs3 Cs4 O13 73.97(11) . 5_556
Cs3 Cs4 O13 73.97(11) . 3_556
O13 Cs4 O13 86.83(17) 5_556 3_556
Cs3 Cs4 O15 76.63(10) . .
O13 Cs4 O15 83.51(11) 5_556 .
O13 Cs4 O15 150.55(14) 3_556 .
Cs3 Cs4 O15 76.63(10) . 7_565
O13 Cs4 O15 150.55(14) 5_556 7_565
O13 Cs4 O15 83.51(11) 3_556 7_565
O15 Cs4 O15 91.41(14) . 7_565
Cs3 Cs4 O2 148.23(8) . 1_455
O13 Cs4 O2 81.44(12) 5_556 1_455
O13 Cs4 O2 124.98(13) 3_556 1_455
O15 Cs4 O2 80.95(11) . 1_455
O15 Cs4 O2 126.49(12) 7_565 1_455
Cs3 Cs4 O2 148.23(8) . 7_465
O13 Cs4 O2 124.98(13) 5_556 7_465
O13 Cs4 O2 81.44(12) 3_556 7_465
O15 Cs4 O2 126.49(12) . 7_465
O15 Cs4 O2 80.95(11) 7_565 7_465
O2 Cs4 O2 63.39(15) 1_455 7_465
Cs3 Cs4 O14 73.77(13) . .
O13 Cs4 O14 124.60(11) 5_556 .
O13 Cs4 O14 124.60(11) 3_556 .
O15 Cs4 O14 45.79(7) . .
O15 Cs4 O14 45.78(7) 7_565 .
O2 Cs4 O14 105.66(12) 1_455 .
O2 Cs4 O14 105.66(12) 7_465 .
Cs3 Cs4 O3 98.58(8) . 5_556
O13 Cs4 O3 53.65(11) 5_556 5_556
O13 Cs4 O3 139.77(12) 3_556 5_556
O15 Cs4 O3 44.36(10) . 5_556
O15 Cs4 O3 134.21(11) 7_565 5_556
O2 Cs4 O3 49.98(10) 1_455 5_556
O2 Cs4 O3 113.18(12) 7_465 5_556
O14 Cs4 O3 88.77(8) . 5_556
Cs3 Cs4 O3 98.58(8) . 3_556
O13 Cs4 O3 139.77(12) 5_556 3_556
O13 Cs4 O3 53.65(11) 3_556 3_556
O15 Cs4 O3 134.21(11) . 3_556
O15 Cs4 O3 44.36(10) 7_565 3_556
O2 Cs4 O3 113.18(11) 1_455 3_556
O2 Cs4 O3 49.98(10) 7_465 3_556
O14 Cs4 O3 88.77(8) . 3_556
O3 Cs4 O3 161.23(15) 5_556 3_556
Cs3 Cs4 Cs6 138.56(16) . 1_455
O13 Cs4 Cs6 130.67(11) 5_556 1_455
O13 Cs4 Cs6 130.67(11) 3_556 1_455
O15 Cs4 Cs6 74.76(12) . 1_455
O15 Cs4 Cs6 74.76(12) 7_565 1_455
O2 Cs4 Cs6 52.04(12) 1_455 1_455
O2 Cs4 Cs6 52.04(12) 7_465 1_455
O14 Cs4 Cs6 64.79(17) . 1_455
O3 Cs4 Cs6 81.06(7) 5_556 1_455
O3 Cs4 Cs6 81.06(7) 3_556 1_455
Cs3 Cs4 Si2 80.13(5) . 3_556
O13 Cs4 Si2 143.88(11) 5_556 3_556
O13 Cs4 Si2 61.75(8) 3_556 3_556
O15 Cs4 Si2 114.64(9) . 3_556
O15 Cs4 Si2 23.49(7) 7_565 3_556
O2 Cs4 Si2 130.25(10) 1_455 3_556
O2 Cs4 Si2 70.54(8) 7_465 3_556
O14 Cs4 Si2 69.24(4) . 3_556
O3 Cs4 Si2 157.54(9) 5_556 3_556
O3 Cs4 Si2 23.80(7) 3_556 3_556
Cs6 Cs4 Si2 85.25(6) 1_455 3_556
Cs6 Cs5 O2 75.8(11) . .
Cs6 Cs5 O2 75.8(11) . 7_565
O2 Cs5 O2 63.53(15) . 7_565
Cs6 Cs5 O16 174.6(14) . .
O2 Cs5 O16 108.65(14) . .
O2 Cs5 O16 108.65(14) 7_565 .
Cs6 Cs5 O8 80.96(16) . 7_565
O2 Cs5 O8 112.68(13) . 7_565
O2 Cs5 O8 49.67(10) 7_565 7_565
O16 Cs5 O8 99.62(8) . 7_565
Cs6 Cs5 O8 80.96(16) . .
O2 Cs5 O8 49.67(10) . .
O2 Cs5 O8 112.68(13) 7_565 .
O16 Cs5 O8 99.62(8) . .
O8 Cs5 O8 157.65(16) 7_565 .
Cs6 Cs5 O25 106.8(12) . 8_666
O2 Cs5 O25 174.96(11) . 8_666
O2 Cs5 O25 121.11(10) 7_565 8_666
O16 Cs5 O25 68.55(12) . 8_666
O8 Cs5 O25 72.18(10) 7_565 8_666
O8 Cs5 O25 125.99(13) . 8_666
Cs6 Cs5 O25 106.8(12) . 2
O2 Cs5 O25 121.11(10) . 2
O2 Cs5 O25 174.96(11) 7_565 2
O16 Cs5 O25 68.55(12) . 2
O8 Cs5 O25 125.99(13) 7_565 2
O8 Cs5 O25 72.18(10) . 2
O25 Cs5 O25 54.18(15) 8_666 2
Cs6 Cs5 Si5 157.2(4) . 7_565
O2 Cs5 Si5 120.96(13) . 7_565
O2 Cs5 Si5 97.21(10) 7_565 7_565
O16 Cs5 Si5 21.75(3) . 7_565
O8 Cs5 Si5 78.21(8) 7_565 7_565
O8 Cs5 Si5 121.36(9) . 7_565
O25 Cs5 Si5 57.89(8) 8_666 7_565
O25 Cs5 Si5 78.75(8) 2 7_565
Cs6 Cs5 Si5 157.2(4) . .
O2 Cs5 Si5 97.21(10) . .
O2 Cs5 Si5 120.96(13) 7_565 .
O16 Cs5 Si5 21.75(3) . .
O8 Cs5 Si5 121.36(9) 7_565 .
O8 Cs5 Si5 78.21(8) . .
O25 Cs5 Si5 78.75(8) 8_666 .
O25 Cs5 Si5 57.89(8) 2 .
Si5 Cs5 Si5 43.36(5) 7_565 .
Cs6 Cs5 Cs4 33.9(12) . 1_655
O2 Cs5 Cs4 48.89(8) . 1_655
O2 Cs5 Cs4 48.89(8) 7_565 1_655
O16 Cs5 Cs4 151.43(16) . 1_655
O8 Cs5 Cs4 78.83(8) 7_565 1_655
O8 Cs5 Cs4 78.83(8) . 1_655
O25 Cs5 Cs4 135.18(10) 8_666 1_655
O25 Cs5 Cs4 135.18(10) 2 1_655
Si5 Cs5 Cs4 146.07(9) 7_565 1_655
Si5 Cs5 Cs4 146.07(9) . 1_655
Cs6 Cs5 U1 80.5(8) . .
O2 Cs5 U1 20.67(7) . .
O2 Cs5 U1 84.19(10) 7_565 .
O16 Cs5 U1 102.71(8) . .
O8 Cs5 U1 133.23(11) 7_565 .
O8 Cs5 U1 29.53(7) . .
O25 Cs5 U1 154.56(9) 8_666 .
O25 Cs5 U1 100.44(7) 2 .
Si5 Cs5 U1 120.91(7) 7_565 .
Si5 Cs5 U1 85.88(4) . .
Cs4 Cs5 U1 62.28(4) 1_655 .
Cs5 Cs6 O2 94.7(11) . .
Cs5 Cs6 O2 94.7(11) . 7_565
O2 Cs6 O2 65.5(2) . 7_565
Cs5 Cs6 O8 90.1(2) . 7_565
O2 Cs6 O8 116.2(2) . 7_565
O2 Cs6 O8 50.67(11) 7_565 7_565
Cs5 Cs6 O8 90.1(2) . .
O2 Cs6 O8 50.67(11) . .
O2 Cs6 O8 116.2(2) 7_565 .
O8 Cs6 O8 166.8(3) 7_565 .
Cs5 Cs6 Cs4 141.6(14) . 1_655
O2 Cs6 Cs4 54.30(13) . 1_655
O2 Cs6 Cs4 54.30(13) 7_565 1_655
O8 Cs6 Cs4 85.83(13) 7_565 1_655
O8 Cs6 Cs4 85.83(13) . 1_655
Cs5 Cs6 U1 92.5(8) . .
O2 Cs6 U1 20.66(7) . .
O2 Cs6 U1 86.18(19) 7_565 .
O8 Cs6 U1 136.8(2) 7_565 .
O8 Cs6 U1 30.01(9) . .
Cs4 Cs6 U1 66.16(9) 1_655 .
Cs5 Cs6 U1 92.5(8) . 7_565
O2 Cs6 U1 86.18(19) . 7_565
O2 Cs6 U1 20.66(7) 7_565 7_565
O8 Cs6 U1 30.01(9) 7_565 7_565
O8 Cs6 U1 136.8(2) . 7_565
Cs4 Cs6 U1 66.16(9) 1_655 7_565
U1 Cs6 U1 106.82(18) . 7_565
Cs5 Cs6 Cs2 80.4(13) . .
O2 Cs6 Cs2 35.72(12) . .
O2 Cs6 Cs2 35.72(12) 7_565 .
O8 Cs6 Cs2 83.52(16) 7_565 .
O8 Cs6 Cs2 83.52(16) . .
Cs4 Cs6 Cs2 61.15(12) 1_655 .
U1 Cs6 Cs2 54.63(9) . .
U1 Cs6 Cs2 54.63(9) 7_565 .
Cs5 Cs6 Cs3 153.7(14) . 1_655
O2 Cs6 Cs3 63.68(13) . 1_655
O2 Cs6 Cs3 63.68(13) 7_565 1_655
O8 Cs6 Cs3 86.99(13) 7_565 1_655
O8 Cs6 Cs3 86.99(13) . 1_655
Cs4 Cs6 Cs3 12.12(5) 1_655 1_655
U1 Cs6 Cs3 72.36(9) . 1_655
U1 Cs6 Cs3 72.36(9) 7_565 1_655
Cs2 Cs6 Cs3 73.28(10) . 1_655
O4 Si1 O6 102.3(2) . .
O4 Si1 O11 110.6(2) . .
O6 Si1 O11 114.3(2) . .
O4 Si1 O9 112.9(2) . .
O6 Si1 O9 109.5(2) . .
O11 Si1 O9 107.3(2) . .
O4 Si1 U2 51.29(16) . .
O6 Si1 U2 51.13(16) . .
O11 Si1 U2 129.82(17) . .
O9 Si1 U2 122.88(16) . .
O4 Si1 Cs1 98.97(17) . 5_556
O6 Si1 Cs1 65.56(17) . 5_556
O11 Si1 Cs1 149.13(17) . 5_556
O9 Si1 Cs1 50.55(15) . 5_556
U2 Si1 Cs1 75.96(3) . 5_556
O5 Si2 O3 101.9(2) . .
O5 Si2 O7 110.3(2) . .
O3 Si2 O7 114.1(2) . .
O5 Si2 O15 111.9(2) . 5_556
O3 Si2 O15 110.5(2) . 5_556
O7 Si2 O15 108.2(2) . 5_556
O5 Si2 U1 50.33(16) . .
O3 Si2 U1 51.52(16) . .
O7 Si2 U1 126.95(16) . .
O15 Si2 U1 124.83(16) 5_556 .
O5 Si2 Cs2 62.92(16) . .
O3 Si2 Cs2 98.38(17) . .
O7 Si2 Cs2 54.62(15) . .
O15 Si2 Cs2 151.00(17) 5_556 .
U1 Si2 Cs2 75.70(3) . .
O5 Si2 Cs4 90.86(17) . 5_556
O3 Si2 Cs4 68.02(17) . 5_556
O7 Si2 Cs4 157.00(17) . 5_556
O15 Si2 Cs4 53.27(15) 5_556 5_556
U1 Si2 Cs4 73.44(4) . 5_556
Cs2 Si2 Cs4 148.14(5) . 5_556
O5 Si2 Cs3 72.12(17) . 5_556
O3 Si2 Cs3 87.03(17) . 5_556
O7 Si2 Cs3 156.82(17) . 5_556
O15 Si2 Cs3 52.57(15) 5_556 5_556
U1 Si2 Cs3 73.19(3) . 5_556
Cs2 Si2 Cs3 134.91(5) . 5_556
Cs4 Si2 Cs3 23.98(4) 5_556 5_556
O23 Si3 O10 110.2(3) . 6_556
O23 Si3 O9 111.4(2) . 5_556
O10 Si3 O9 109.5(2) 6_556 5_556
O23 Si3 O18 110.6(3) . .
O10 Si3 O18 109.3(3) 6_556 .
O9 Si3 O18 105.7(3) 5_556 .
O23 Si3 Cs1 129.05(19) . .
O10 Si3 Cs1 120.78(19) 6_556 .
O9 Si3 Cs1 52.34(15) 5_556 .
O18 Si3 Cs1 53.5(2) . .
O25 Si4 O19 110.9(3) 5_556 .
O25 Si4 O15 112.6(3) 5_556 .
O19 Si4 O15 109.8(2) . .
O25 Si4 O14 109.4(3) 5_556 .
O19 Si4 O14 109.1(3) . .
O15 Si4 O14 104.9(3) . .
O25 Si4 Cs3 95.3(2) 5_556 .
O19 Si4 Cs3 153.8(2) . .
O15 Si4 Cs3 59.27(16) . .
O14 Si4 Cs3 57.5(2) . .
O25 Si4 Cs4 119.7(2) 5_556 .
O19 Si4 Cs4 129.46(19) . .
O15 Si4 Cs4 52.01(16) . .
O14 Si4 Cs4 53.4(2) . .
Cs3 Si4 Cs4 24.41(4) . .
O24 Si5 O11 113.5(2) . .
O24 Si5 O16 109.9(3) . .
O11 Si5 O16 106.8(3) . .
O24 Si5 O19 109.7(3) . 6_657
O11 Si5 O19 108.9(2) . 6_657
O16 Si5 O19 107.8(3) . 6_657
O24 Si5 Cs5 159.15(19) . .
O11 Si5 Cs5 69.65(17) . .
O16 Si5 Cs5 51.6(2) . .
O19 Si5 Cs5 87.39(19) 6_657 .
O22 Si6 O10 110.7(3) . .
O22 Si6 O7 111.1(2) . .
O10 Si6 O7 109.6(2) . .
O22 Si6 O17 109.9(3) . .
O10 Si6 O17 109.7(3) . .
O7 Si6 O17 105.8(3) . .
O22 Si6 Cs2 126.28(19) . .
O10 Si6 Cs2 123.05(19) . .
O7 Si6 Cs2 53.38(15) . .
O17 Si6 Cs2 52.5(2) . .
O20 Si7 O21 112.3(2) . 2_554
O20 Si7 O24 113.0(3) . 5_556
O21 Si7 O24 106.5(3) 2_554 5_556
O20 Si7 O25 113.4(3) . .
O21 Si7 O25 107.2(3) 2_554 .
O24 Si7 O25 103.9(2) 5_556 .
O8 Si8 O21 110.3(2) . .
O8 Si8 O22 112.9(2) . 5_656
O21 Si8 O22 107.2(3) . 5_656
O8 Si8 O23 112.9(2) . 5_556
O21 Si8 O23 108.3(3) . 5_556
O22 Si8 O23 104.8(2) 5_656 5_556
U2 O1 Cs1 130.4(2) . .
U2 O1 Cs2 125.63(19) . .
Cs1 O1 Cs2 102.15(12) . .
U1 O2 Cs2 123.92(18) . .
U1 O2 Cs6 120.87(19) . .
Cs2 O2 Cs6 108.00(16) . .
U1 O2 Cs5 119.56(17) . .
Cs2 O2 Cs5 104.01(13) . .
Cs6 O2 Cs5 9.52(16) . .
U1 O2 Cs4 123.51(19) . 1_655
Cs2 O2 Cs4 94.02(11) . 1_655
Cs6 O2 Cs4 73.66(14) . 1_655
Cs5 O2 Cs4 82.35(10) . 1_655
Si2 O3 U1 147.5(3) . 5_656
Si2 O3 U1 98.9(2) . .
U1 O3 U1 113.54(17) 5_656 .
Si2 O3 Cs4 88.18(18) . 5_556
U1 O3 Cs4 95.48(14) 5_656 5_556
U1 O3 Cs4 86.21(12) . 5_556
Si1 O4 U1 147.8(3) . .
Si1 O4 U2 98.7(2) . .
U1 O4 U2 112.67(16) . .
Si2 O5 U2 145.8(2) . .
Si2 O5 U1 100.3(2) . .
U2 O5 U1 112.67(16) . .
Si2 O5 Cs2 93.09(18) . .
U2 O5 Cs2 94.24(13) . .
U1 O5 Cs2 93.04(12) . .
Si1 O6 U2 149.2(3) . 5_556
Si1 O6 U2 98.6(2) . .
U2 O6 U2 112.01(17) 5_556 .
Si1 O6 Cs1 90.69(18) . 5_556
U2 O6 Cs1 91.57(13) 5_556 5_556
U2 O6 Cs1 91.25(13) . 5_556
Si6 O7 Si2 149.1(3) . .
Si6 O7 Cs2 103.28(18) . .
Si2 O7 Cs2 101.59(18) . .
Si8 O8 U1 139.0(2) . .
Si8 O8 Cs6 121.8(2) . .
U1 O8 Cs6 99.14(19) . .
Si8 O8 Cs5 120.8(2) . .
U1 O8 Cs5 99.80(15) . .
Cs6 O8 Cs5 8.94(14) . .
Si3 O9 Si1 146.4(3) 5_556 .
Si3 O9 Cs1 104.36(18) 5_556 5_556
Si1 O9 Cs1 106.48(18) . 5_556
Si3 O10 Si6 154.7(3) 6_656 .
Si5 O11 Si1 151.3(3) . .
U2 O12 Cs1 128.99(19) . 5_556
U2 O12 Cs3 129.7(2) . 5_556
Cs1 O12 Cs3 89.36(11) 5_556 5_556
U1 O13 Cs4 131.5(2) . 5_556
U1 O13 Cs3 132.90(19) . 5_556
Cs4 O13 Cs3 32.85(7) 5_556 5_556
Si4 O14 Si4 148.6(4) . 7_565
Si4 O14 Cs3 97.7(2) . .
Si4 O14 Cs3 97.7(2) 7_565 .
Si4 O14 Cs4 103.4(2) . .
Si4 O14 Cs4 103.4(2) 7_565 .
Cs3 O14 Cs4 29.37(7) . .
Si4 O15 Si2 150.1(3) . 5_556
Si4 O15 Cs4 105.22(19) . .
Si2 O15 Cs4 103.25(18) 5_556 .
Si4 O15 Cs3 96.07(18) . .
Si2 O15 Cs3 104.46(18) 5_556 .
Cs4 O15 Cs3 29.30(6) . .
Si5 O16 Si5 145.5(4) 7_565 .
Si5 O16 Cs5 106.7(2) 7_565 .
Si5 O16 Cs5 106.7(2) . .
Si6 O17 Si6 151.4(4) 7_565 .
Si6 O17 Cs2 104.3(2) 7_565 .
Si6 O17 Cs2 104.3(2) . .
Si3 O18 Si3 153.8(4) . 7_565
Si3 O18 Cs1 103.1(2) . .
Si3 O18 Cs1 103.1(2) 7_565 .
Si4 O19 Si5 143.3(3) . 6_557
Si7 O20 U2 149.3(3) . .
Si7 O21 Si8 172.4(4) 2 .
Si6 O22 Si8 153.4(3) . 5_656
Si3 O23 Si8 156.6(3) . 5_556
Si5 O24 Si7 144.9(3) . 5_556
Si4 O25 Si7 146.5(3) 5_556 .
Si4 O25 Cs5 106.7(2) 5_556 2_554
Si7 O25 Cs5 101.4(2) . 2_554

loop_
_geom_bond_atom_site_label_1
_geom_bond_atom_site_label_2
_geom_bond_distance
_geom_bond_site_symmetry_2
U1 O13 1.783(4) .
U1 O2 1.803(4) .
U1 O8 2.221(4) .
U1 O3 2.315(4) 5_656
U1 O4 2.335(4) .
U1 O5 2.500(4) .
U1 O3 2.533(4) .
U1 Si2 3.1965(15) .
U1 U2 4.0184(4) .
U1 U1 4.0568(5) 5_656
U1 Cs4 4.3210(9) 5_556
U1 Cs3 4.3535(5) 5_556
U2 O12 1.787(4) .
U2 O1 1.797(4) .
U2 O20 2.212(4) .
U2 O5 2.326(4) .
U2 O6 2.337(4) 5_556
U2 O6 2.485(4) .
U2 O4 2.491(4) .
U2 Si1 3.1561(15) .
U2 U2 3.9993(5) 5_556
U2 Cs2 4.3373(4) .
U2 Cs1 4.3744(4) .
Cs1 O1 2.990(4) 7_565
Cs1 O1 2.990(4) .
Cs1 O12 3.101(4) 3_556
Cs1 O12 3.101(4) 5_556
Cs1 O9 3.214(4) 5_556
Cs1 O9 3.214(4) 3_556
Cs1 O18 3.244(6) .
Cs1 O6 3.634(4) 3_556
Cs1 O6 3.634(4) 5_556
Cs1 Si3 3.9331(17) .
Cs1 Si3 3.9331(17) 7_565
Cs1 Si1 3.9914(15) 5_556
Cs2 O1 3.037(4) .
Cs2 O1 3.037(4) 7_565
Cs2 O2 3.134(4) 7_565
Cs2 O2 3.134(4) .
Cs2 O17 3.235(6) .
Cs2 O7 3.260(4) 7_565
Cs2 O7 3.260(4) .
Cs2 O5 3.493(4) 7_565
Cs2 O5 3.493(4) .
Cs2 Si2 3.9171(15) .
Cs2 Si2 3.9171(15) 7_565
Cs2 Si6 3.9534(17) 7_565
Cs3 Cs4 1.659(3) .
Cs3 O13 2.939(4) 5_556
Cs3 O13 2.939(4) 3_556
Cs3 O12 3.125(4) 3_556
Cs3 O12 3.125(4) 5_556
Cs3 O14 3.247(6) .
Cs3 O15 3.297(4) .
Cs3 O15 3.297(4) 7_565
Cs3 Si4 3.8143(18) 7_565
Cs3 Si4 3.8143(18) .
Cs3 Si2 4.0208(15) 3_556
Cs3 Si2 4.0208(15) 5_556
Cs4 O13 2.927(4) 5_556
Cs4 O13 2.927(4) 3_556
Cs4 O15 3.259(4) .
Cs4 O15 3.259(4) 7_565
Cs4 O2 3.273(5) 1_455
Cs4 O2 3.273(5) 7_465
Cs4 O14 3.293(6) .
Cs4 O3 3.672(5) 5_556
Cs4 O3 3.672(5) 3_556
Cs4 Cs6 3.867(7) 1_455
Cs4 Si2 3.9581(16) 3_556
Cs5 Cs6 0.542(8) .
Cs5 O2 3.266(5) .
Cs5 O2 3.266(5) 7_565
Cs5 O16 3.406(6) .
Cs5 O8 3.487(4) 7_565
Cs5 O8 3.487(4) .
Cs5 O25 3.799(6) 8_666
Cs5 O25 3.799(6) 2
Cs5 Si5 4.165(3) 7_565
Cs5 Si5 4.165(3) .
Cs5 Cs4 4.305(3) 1_655
Cs6 O2 3.177(8) .
Cs6 O2 3.177(8) 7_565
Cs6 O8 3.443(4) 7_565
Cs6 O8 3.443(4) .
Cs6 Cs4 3.867(7) 1_655
Cs6 U1 4.384(5) 7_565
Cs6 Cs3 5.227(6) 1_655
Si1 O4 1.597(4) .
Si1 O6 1.607(4) .
Si1 O11 1.609(4) .
Si1 O9 1.624(4) .
Si1 Cs1 3.9914(15) 5_556
Si2 O5 1.595(4) .
Si2 O3 1.598(4) .
Si2 O7 1.613(4) .
Si2 O15 1.621(4) 5_556
Si2 Cs4 3.9582(16) 5_556
Si2 Cs3 4.0209(15) 5_556
Si3 O23 1.579(5) .
Si3 O10 1.596(4) 6_556
Si3 O9 1.606(4) 5_556
Si3 O18 1.609(2) .
Si4 O25 1.588(5) 5_556
Si4 O19 1.598(4) .
Si4 O15 1.600(4) .
Si4 O14 1.615(2) .
Si5 O24 1.595(5) .
Si5 O11 1.597(4) .
Si5 O16 1.611(2) .
Si5 O19 1.612(4) 6_657
Si6 O22 1.584(5) .
Si6 O10 1.603(4) .
Si6 O7 1.609(4) .
Si6 O17 1.611(2) .
Si7 O20 1.568(4) .
Si7 O21 1.587(4) 2_554
Si7 O24 1.620(5) 5_556
Si7 O25 1.625(5) .
Si8 O8 1.589(4) .
Si8 O21 1.592(4) .
Si8 O22 1.610(4) 5_656
Si8 O23 1.617(5) 5_556
O2 Cs4 3.272(5) 1_655
O3 U1 2.315(4) 5_656
O3 Cs4 3.672(5) 5_556
O6 U2 2.337(4) 5_556
O6 Cs1 3.634(4) 5_556
O9 Si3 1.606(4) 5_556
O9 Cs1 3.214(4) 5_556
O10 Si3 1.596(4) 6_656
O12 Cs1 3.101(4) 5_556
O12 Cs3 3.125(4) 5_556
O13 Cs4 2.927(4) 5_556
O13 Cs3 2.939(4) 5_556
O14 Si4 1.615(2) 7_565
O15 Si2 1.621(4) 5_556
O16 Si5 1.611(2) 7_565
O17 Si6 1.611(2) 7_565
O18 Si3 1.609(2) 7_565
O19 Si5 1.612(4) 6_557
O21 Si7 1.587(4) 2
O22 Si8 1.610(4) 5_656
O23 Si8 1.617(5) 5_556
O24 Si7 1.620(5) 5_556
O25 Si4 1.588(5) 5_556
O25 Cs5 3.799(6) 2_554
